data_7125822
loop_
_publ_author_name
'Liu, Jidan'
'Xu, Erjie'
'Jiang, Jinyuan'
'Huang, Zeng'
'Zheng, Liyao'
'Liu, Zhao-Qing'

_publ_section_title
;
 Copper-mediated tandem ring-opening/cyclization reactions of
 cyclopropanols with aryldiazonium salts: synthesis of N-arylpyrazoles.
;
_journal_issue 14
_journal_name_full 'Chemical communications (Cambridge, England)'
_journal_page_first 2202
_journal_page_last 2205
_journal_paper_doi 10.1039/c9cc09657d
_journal_volume 56
_journal_year 2020
_chemical_formula_moiety 'C16 H13 Cl N2'
_chemical_formula_sum 'C16 H13 Cl N2'
_chemical_formula_weight 268.73
_space_group_crystal_system monoclinic
_space_group_IT_number 15
_space_group_name_Hall '-C 2yc'
_space_group_name_H-M_alt 'C 1 2/c 1'
_atom_sites_solution_hydrogens geom
_atom_sites_solution_primary dual
_audit_creation_date 2019-09-29
_audit_creation_method
;
Olex2 1.2
(compiled 2018.05.29 svn.r3508 for OlexSys, GUI svn.r5506)
;
_audit_update_record
;
2019-10-12 deposited with the CCDC.	2020-01-17 downloaded from the CCDC.
;
_cell_angle_alpha 90
_cell_angle_beta 123.697(3)
_cell_angle_gamma 90
_cell_formula_units_Z 8
_cell_length_a 19.4385(9)
_cell_length_b 9.3554(3)
_cell_length_c 17.4150(8)
_cell_measurement_reflns_used 6241
_cell_measurement_temperature 170
_cell_measurement_theta_max 26.398
_cell_measurement_theta_min 2.515
_cell_volume 2634.9(2)
_computing_cell_refinement 'SAINT V8.38A (?, 2016)'
_computing_data_reduction 'SAINT V8.38A (?, 2016)'
_computing_molecular_graphics 'Olex2 (Dolomanov et al., 2009)'
_computing_publication_material 'Olex2 (Dolomanov et al., 2009)'
_computing_structure_refinement 'ShelXL (Sheldrick, 2015)'
_computing_structure_solution 'ShelXT (Sheldrick, 2015)'
_diffrn_ambient_temperature 170.0
_diffrn_measured_fraction_theta_full 0.996
_diffrn_measured_fraction_theta_max 0.994
_diffrn_measurement_device_type 'Bruker APEX-II CCD'
_diffrn_measurement_method '\f and \w scans'
_diffrn_radiation_type MoK\a
_diffrn_radiation_wavelength 0.71073
_diffrn_reflns_av_R_equivalents 0.0485
_diffrn_reflns_av_unetI/netI 0.0323
_diffrn_reflns_Laue_measured_fraction_full 0.996
_diffrn_reflns_Laue_measured_fraction_max 0.994
_diffrn_reflns_limit_h_max 24
_diffrn_reflns_limit_h_min -23
_diffrn_reflns_limit_k_max 11
_diffrn_reflns_limit_k_min -11
_diffrn_reflns_limit_l_max 21
_diffrn_reflns_limit_l_min -21
_diffrn_reflns_number 14816
_diffrn_reflns_point_group_measured_fraction_full 0.996
_diffrn_reflns_point_group_measured_fraction_max 0.994
_diffrn_reflns_theta_full 25.242
_diffrn_reflns_theta_max 26.400
_diffrn_reflns_theta_min 2.515
_diffrn_standards_number 0
_exptl_absorpt_coefficient_mu 0.276
_exptl_absorpt_correction_T_max 0.7454
_exptl_absorpt_correction_T_min 0.6765
_exptl_absorpt_correction_type multi-scan
_exptl_absorpt_process_details
'SADABS-2016/2 (Bruker,2016/2) was used for absorption correction. wR2(int) was 0.1567 before and 0.0532 after correction. The Ratio of minimum to maximum transmission is 0.9076. The \l/2 correction factor is Not present.'
_exptl_crystal_colour colourless
_exptl_crystal_colour_primary colourless
_exptl_crystal_density_diffrn 1.355
_exptl_crystal_description block
_exptl_crystal_F_000 1120
_exptl_crystal_size_max 0.15
_exptl_crystal_size_mid 0.12
_exptl_crystal_size_min 0.08
_refine_diff_density_max 0.335
_refine_diff_density_min -0.279
_refine_diff_density_rms 0.044
_refine_ls_extinction_method none
_refine_ls_goodness_of_fit_ref 0.993
_refine_ls_hydrogen_treatment constr
_refine_ls_matrix_type full
_refine_ls_number_parameters 173
_refine_ls_number_reflns 2684
_refine_ls_number_restraints 0
_refine_ls_restrained_S_all 0.993
_refine_ls_R_factor_all 0.0469
_refine_ls_R_factor_gt 0.0367
_refine_ls_shift/su_max 0.001
_refine_ls_shift/su_mean 0.000
_refine_ls_structure_factor_coef Fsqd
_refine_ls_weighting_details 'w=1/[\s^2^(Fo^2^)+(0.0478P)^2^+2.9361P] where P=(Fo^2^+2Fc^2^)/3'
_refine_ls_weighting_scheme calc
_refine_ls_wR_factor_gt 0.0925
_refine_ls_wR_factor_ref 0.1005
_reflns_Friedel_coverage 0.000
_reflns_number_gt 2275
_reflns_number_total 2684
_reflns_threshold_expression 'I > 2\s(I)'
_cod_data_source_file c9cc09657d2.cif
_cod_data_source_block zz
_cod_depositor_comments 'Adding full bibliography for 7125822.cif.'
_cod_database_code 7125822
_shelx_shelxl_version_number 2018/3
_shelx_space_group_comment
;
The symmetry employed for this shelxl refinement is uniquely defined
by the following loop, which should always be used as a source of
symmetry information in preference to the above space-group names.
They are only intended as comments.
;
_shelx_estimated_absorpt_t_max 0.978
_shelx_estimated_absorpt_t_min 0.960
_olex2_refinement_description
;
1. Fixed Uiso
 At 1.2 times of:
  All C(H) groups
 At 1.5 times of:
  All C(H,H,H) groups
2.a Aromatic/amide H refined with riding coordinates:
 C5(H5), C1(H1), C2(H2), C16(H16), C12(H12), C4(H4), C8(H8), C15(H15),
 C13(H13), C14(H14)
2.b Idealised Me refined as rotating group:
 C10(H10A,H10B,H10C)
;
_olex2_submission_special_instructions 'No special instructions were received'

loop_
_space_group_symop_operation_xyz
'x, y, z'
'-x, y, -z+1/2'
'x+1/2, y+1/2, z'
'-x+1/2, y+1/2, -z+1/2'
'-x, -y, -z'
'x, -y, z-1/2'
'-x+1/2, -y+1/2, -z'
'x+1/2, -y+1/2, z-1/2'

loop_
_atom_site_label
_atom_site_type_symbol
_atom_site_fract_x
_atom_site_fract_y
_atom_site_fract_z
_atom_site_U_iso_or_equiv
_atom_site_adp_type
_atom_site_occupancy
_atom_site_site_symmetry_order
_atom_site_calc_flag
_atom_site_refinement_flags_posn
Cl1 Cl 0.84410(3) 1.16408(5) 0.95344(3) 0.03504(15) Uani 1 1 d .
N2 N 0.65583(8) 0.53984(14) 0.81781(9) 0.0246(3) Uani 1 1 d .
N1 N 0.62630(8) 0.66516(13) 0.76917(9) 0.0219(3) Uani 1 1 d .
C6 C 0.67545(9) 0.79025(17) 0.81053(10) 0.0215(3) Uani 1 1 d .
C11 C 0.50567(9) 0.75723(17) 0.61621(11) 0.0223(3) Uani 1 1 d .
C5 C 0.70716(9) 0.86376(17) 0.76755(11) 0.0243(3) Uani 1 1 d .
H5 H 0.693969 0.834085 0.708666 0.029 Uiso 1 1 calc R
C1 C 0.69393(9) 0.83299(17) 0.89610(11) 0.0234(3) Uani 1 1 d .
H1 H 0.671043 0.783002 0.924388 0.028 Uiso 1 1 calc R
C2 C 0.74574(10) 0.94855(17) 0.94050(11) 0.0254(4) Uani 1 1 d .
H2 H 0.759353 0.977886 0.999598 0.030 Uiso 1 1 calc R
C16 C 0.50252(10) 0.89782(18) 0.64180(11) 0.0258(4) Uani 1 1 d .
H16 H 0.536422 0.925397 0.704804 0.031 Uiso 1 1 calc R
C12 C 0.45521(10) 0.72032(19) 0.52287(11) 0.0272(4) Uani 1 1 d .
H12 H 0.457119 0.625932 0.504014 0.033 Uiso 1 1 calc R
C9 C 0.60311(10) 0.44031(17) 0.76141(11) 0.0251(4) Uani 1 1 d .
C3 C 0.77726(9) 1.02036(17) 0.89722(11) 0.0239(3) Uani 1 1 d .
C4 C 0.75815(10) 0.98064(17) 0.81097(11) 0.0255(4) Uani 1 1 d .
H4 H 0.779662 1.032748 0.781953 0.031 Uiso 1 1 calc R
C8 C 0.54019(10) 0.49939(18) 0.67740(11) 0.0264(4) Uani 1 1 d .
H8 H 0.495648 0.449651 0.626350 0.032 Uiso 1 1 calc R
C7 C 0.55567(9) 0.64418(17) 0.68342(10) 0.0222(3) Uani 1 1 d .
C15 C 0.45021(10) 0.99683(19) 0.57563(12) 0.0308(4) Uani 1 1 d .
H15 H 0.449092 1.092302 0.593496 0.037 Uiso 1 1 calc R
C13 C 0.40258(11) 0.81971(19) 0.45772(12) 0.0315(4) Uani 1 1 d .
H13 H 0.368243 0.792846 0.394613 0.038 Uiso 1 1 calc R
C10 C 0.61626(12) 0.28733(19) 0.79187(13) 0.0360(4) Uani 1 1 d .
H10A H 0.622118 0.228838 0.749132 0.054 Uiso 1 1 calc GR
H10B H 0.568716 0.253654 0.792268 0.054 Uiso 1 1 calc GR
H10C H 0.666531 0.279420 0.854128 0.054 Uiso 1 1 calc GR
C14 C 0.39956(11) 0.9578(2) 0.48375(12) 0.0328(4) Uani 1 1 d .
H14 H 0.362954 1.025595 0.438848 0.039 Uiso 1 1 calc R

loop_
_atom_site_aniso_label
_atom_site_aniso_U_11
_atom_site_aniso_U_22
_atom_site_aniso_U_33
_atom_site_aniso_U_23
_atom_site_aniso_U_13
_atom_site_aniso_U_12
Cl1 0.0347(2) 0.0276(2) 0.0298(2) -0.00106(17) 0.00978(19) -0.00957(17)
N2 0.0253(7) 0.0230(7) 0.0228(7) 0.0043(5) 0.0116(6) 0.0027(5)
N1 0.0227(6) 0.0198(7) 0.0195(7) 0.0021(5) 0.0094(5) 0.0006(5)
C6 0.0190(7) 0.0211(8) 0.0201(8) 0.0013(6) 0.0082(6) 0.0018(6)
C11 0.0186(7) 0.0245(8) 0.0236(8) 0.0017(6) 0.0116(6) 0.0000(6)
C5 0.0260(8) 0.0271(9) 0.0195(8) 0.0003(6) 0.0125(7) 0.0020(6)
C1 0.0242(8) 0.0252(8) 0.0206(8) 0.0026(6) 0.0124(7) 0.0008(6)
C2 0.0265(8) 0.0260(8) 0.0199(8) -0.0004(6) 0.0106(7) 0.0004(6)
C16 0.0245(8) 0.0276(9) 0.0242(8) -0.0011(7) 0.0128(7) 0.0000(7)
C12 0.0250(8) 0.0275(9) 0.0247(8) -0.0006(7) 0.0109(7) -0.0013(7)
C9 0.0260(8) 0.0237(8) 0.0274(9) 0.0020(6) 0.0160(7) 0.0000(6)
C3 0.0210(7) 0.0198(8) 0.0228(8) 0.0017(6) 0.0070(6) 0.0006(6)
C4 0.0268(8) 0.0253(8) 0.0261(8) 0.0045(7) 0.0158(7) 0.0007(6)
C8 0.0247(8) 0.0253(8) 0.0244(8) -0.0012(6) 0.0108(7) -0.0029(6)
C7 0.0200(7) 0.0257(8) 0.0200(8) -0.0009(6) 0.0104(6) -0.0005(6)
C15 0.0315(9) 0.0264(9) 0.0341(10) 0.0034(7) 0.0179(8) 0.0047(7)
C13 0.0273(8) 0.0377(10) 0.0217(8) 0.0030(7) 0.0088(7) -0.0012(7)
C10 0.0391(10) 0.0245(9) 0.0382(10) 0.0047(8) 0.0177(8) 0.0000(8)
C14 0.0282(9) 0.0341(10) 0.0307(9) 0.0111(7) 0.0130(8) 0.0059(7)

loop_
_atom_type_symbol
_atom_type_description
_atom_type_scat_dispersion_real
_atom_type_scat_dispersion_imag
_atom_type_scat_source
C C 0.0033 0.0016 'International Tables Vol C Tables 4.2.6.8 and 6.1.1.4'
H H 0.0000 0.0000 'International Tables Vol C Tables 4.2.6.8 and 6.1.1.4'
Cl Cl 0.1484 0.1585 'International Tables Vol C Tables 4.2.6.8 and 6.1.1.4'
N N 0.0061 0.0033 'International Tables Vol C Tables 4.2.6.8 and 6.1.1.4'

loop_
_geom_angle_atom_site_label_1
_geom_angle_atom_site_label_2
_geom_angle_atom_site_label_3
_geom_angle
C9 N2 N1 104.81(12)
N2 N1 C6 117.10(12)
C7 N1 N2 111.93(13)
C7 N1 C6 130.74(13)
C5 C6 N1 120.49(14)
C1 C6 N1 118.77(14)
C1 C6 C5 120.67(15)
C16 C11 C7 123.18(14)
C12 C11 C16 118.39(15)
C12 C11 C7 118.33(14)
C6 C5 H5 120.2
C4 C5 C6 119.62(14)
C4 C5 H5 120.2
C6 C1 H1 120.0
C6 C1 C2 120.04(15)
C2 C1 H1 120.0
C1 C2 H2 120.6
C3 C2 C1 118.73(15)
C3 C2 H2 120.6
C11 C16 H16 119.8
C15 C16 C11 120.31(16)
C15 C16 H16 119.8
C11 C12 H12 119.6
C13 C12 C11 120.70(16)
C13 C12 H12 119.6
N2 C9 C8 111.38(14)
N2 C9 C10 119.85(15)
C8 C9 C10 128.77(15)
C2 C3 Cl1 119.11(13)
C2 C3 C4 121.92(15)
C4 C3 Cl1 118.97(13)
C5 C4 H4 120.5
C3 C4 C5 119.00(15)
C3 C4 H4 120.5
C9 C8 H8 126.8
C7 C8 C9 106.34(14)
C7 C8 H8 126.8
N1 C7 C11 125.68(14)
N1 C7 C8 105.54(14)
C8 C7 C11 128.67(14)
C16 C15 H15 119.7
C14 C15 C16 120.55(16)
C14 C15 H15 119.7
C12 C13 H13 119.8
C14 C13 C12 120.45(16)
C14 C13 H13 119.8
C9 C10 H10A 109.5
C9 C10 H10B 109.5
C9 C10 H10C 109.5
H10A C10 H10B 109.5
H10A C10 H10C 109.5
H10B C10 H10C 109.5
C15 C14 H14 120.2
C13 C14 C15 119.59(16)
C13 C14 H14 120.2

loop_
_geom_bond_atom_site_label_1
_geom_bond_atom_site_label_2
_geom_bond_distance
Cl1 C3 1.7444(16)
N2 N1 1.3718(18)
N2 C9 1.329(2)
N1 C6 1.428(2)
N1 C7 1.371(2)
C6 C5 1.387(2)
C6 C1 1.384(2)
C11 C16 1.401(2)
C11 C12 1.398(2)
C11 C7 1.473(2)
C5 H5 0.9500
C5 C4 1.385(2)
C1 H1 0.9500
C1 C2 1.385(2)
C2 H2 0.9500
C2 C3 1.381(2)
C16 H16 0.9500
C16 C15 1.386(2)
C12 H12 0.9500
C12 C13 1.382(2)
C9 C8 1.399(2)
C9 C10 1.498(2)
C3 C4 1.383(2)
C4 H4 0.9500
C8 H8 0.9500
C8 C7 1.379(2)
C15 H15 0.9500
C15 C14 1.384(2)
C13 H13 0.9500
C13 C14 1.381(3)
C10 H10A 0.9800
C10 H10B 0.9800
C10 H10C 0.9800
C14 H14 0.9500
